data_7247489
loop_
_publ_author_name
'Duncan, Dale T.'
'Piper, Samantha L.'
'Forsyth, Maria'
'MacFarlane, Douglas R.'
'Kar, Mega'

_publ_section_title
;
 Fluoroborate ionic liquids as sodium battery electrolytes.
;
_journal_issue 40
_journal_name_full 'Physical chemistry chemical physics : PCCP'
_journal_page_first 27718
_journal_page_last 27730
_journal_paper_doi 10.1039/d3cp03694d
_journal_volume 25
_journal_year 2023
_chemical_formula_moiety 'C12 H4 B F24 O4, C8 H18 N'
_chemical_formula_sum 'C20 H22 B F24 N O4'
_chemical_formula_weight 807.19
_chemical_name_systematic 'N-methyl-N-propylpyrrolidinium (tetrakis)hexafluoroisopropoxy borate'
_space_group_crystal_system triclinic
_space_group_IT_number 2
_space_group_name_Hall '-P 1'
_space_group_name_H-M_alt 'P -1'
_atom_sites_solution_hydrogens geom
_atom_sites_solution_primary direct
_audit_creation_date 2022-12-02
_audit_creation_method
;
Olex2 1.5
(compiled 2022.04.07 svn.rca3783a0 for OlexSys, GUI svn.r6498)
;
_audit_update_record
;
2023-03-07 deposited with the CCDC.	2023-09-29 downloaded from the CCDC.
;
_cell_angle_alpha 93.623(2)
_cell_angle_beta 94.957(3)
_cell_angle_gamma 93.773(2)
_cell_formula_units_Z 2
_cell_length_a 8.6128(3)
_cell_length_b 11.9192(3)
_cell_length_c 14.6382(4)
_cell_measurement_reflns_used 15753
_cell_measurement_temperature 123(2)
_cell_measurement_theta_max 79.9630
_cell_measurement_theta_min 3.6960
_cell_volume 1490.27(8)
_computing_molecular_graphics 'Olex2 1.5 (Dolomanov et al., 2009)'
_computing_publication_material 'Olex2 1.5 (Dolomanov et al., 2009)'
_computing_structure_refinement 'SHELXL 2019/2 (Sheldrick, 2015)'
_computing_structure_solution 'SHELXS  (Sheldrick, 2008)'
_diffrn_ambient_temperature 123.15
_diffrn_measured_fraction_theta_full 0.998
_diffrn_measured_fraction_theta_max 0.957
_diffrn_measurement_device_type 'XtaLAB Synergy, Dualflex, HyPix'
_diffrn_radiation_type CuK\a
_diffrn_radiation_wavelength 1.54184
_diffrn_reflns_av_R_equivalents 0.0566
_diffrn_reflns_av_unetI/netI 0.0393
_diffrn_reflns_Laue_measured_fraction_full 0.998
_diffrn_reflns_Laue_measured_fraction_max 0.957
_diffrn_reflns_limit_h_max 10
_diffrn_reflns_limit_h_min -11
_diffrn_reflns_limit_k_max 11
_diffrn_reflns_limit_k_min -14
_diffrn_reflns_limit_l_max 18
_diffrn_reflns_limit_l_min -18
_diffrn_reflns_number 29888
_diffrn_reflns_point_group_measured_fraction_full 0.998
_diffrn_reflns_point_group_measured_fraction_max 0.957
_diffrn_reflns_theta_full 67.684
_diffrn_reflns_theta_max 81.875
_diffrn_reflns_theta_min 3.725
_exptl_absorpt_coefficient_mu 2.039
_exptl_absorpt_correction_T_max 1.00000
_exptl_absorpt_correction_T_min 0.74708
_exptl_absorpt_correction_type multi-scan
_exptl_absorpt_process_details
;
CrysAlisPro 1.171.41.113a (Rigaku Oxford Diffraction, 2021)
Empirical absorption correction using spherical harmonics,
implemented in SCALE3 ABSPACK scaling algorithm.
;
_exptl_crystal_colour colourless
_exptl_crystal_density_diffrn 1.799
_exptl_crystal_description block
_exptl_crystal_F_000 804
_exptl_crystal_size_max 0.265
_exptl_crystal_size_mid 0.087
_exptl_crystal_size_min 0.085
_refine_diff_density_max 0.559
_refine_diff_density_min -0.308
_refine_diff_density_rms 0.063
_refine_ls_extinction_coef 0.0020(3)
_refine_ls_extinction_expression Fc^*^=kFc[1+0.001xFc^2^\l^3^/sin(2\q)]^-1/4^
_refine_ls_extinction_method 'SHELXL-2019/2 (Sheldrick 2019)'
_refine_ls_goodness_of_fit_ref 1.097
_refine_ls_hydrogen_treatment constr
_refine_ls_matrix_type full
_refine_ls_number_parameters 454
_refine_ls_number_reflns 6319
_refine_ls_number_restraints 0
_refine_ls_restrained_S_all 1.097
_refine_ls_R_factor_all 0.0528
_refine_ls_R_factor_gt 0.0455
_refine_ls_shift/su_max 0.000
_refine_ls_shift/su_mean 0.000
_refine_ls_structure_factor_coef Fsqd
_refine_ls_weighting_details 'w=1/[\s^2^(Fo^2^)+(0.0676P)^2^+0.6869P] where P=(Fo^2^+2Fc^2^)/3'
_refine_ls_weighting_scheme calc
_refine_ls_wR_factor_gt 0.1268
_refine_ls_wR_factor_ref 0.1329
_reflns_Friedel_coverage 0.000
_reflns_number_gt 5304
_reflns_number_total 6319
_reflns_threshold_expression 'I > 2\s(I)'
_cod_data_source_file d3cp03694d2.cif
_cod_data_source_block '[c3mpyr][b(hfip)4]_auto'
_cod_depositor_comments 'Adding full bibliography for 7247489--7247491.cif.'
_cod_database_code 7247489
_shelx_shelxl_version_number 2019/2
_shelx_space_group_comment
;
The symmetry employed for this shelxl refinement is uniquely defined
by the following loop, which should always be used as a source of
symmetry information in preference to the above space-group names.
They are only intended as comments.
;
_olex2_refinement_description
;
1. Fixed Uiso
 At 1.2 times of:
  All C(H) groups, All C(H,H) groups
 At 1.5 times of:
  All C(H,H,H) groups
2.a Ternary CH refined with riding coordinates:
 C7(H7), C4(H4), C1(H1), C10(H10)
2.b Secondary CH2 refined with riding coordinates:
 C18(H18A,H18B), C13(H13A,H13B), C14(H14A,H14B), C16(H16A,H16B), C15(H15A,
 H15B), C19(H19A,H19B)
2.c Idealised Me refined as rotating group:
 C17(H17A,H17B,H17C), C20(H20A,H20B,H20C)
;
_olex2_submission_special_instructions 'No special instructions were received'

loop_
_space_group_symop_operation_xyz
'x, y, z'
'-x, -y, -z'

loop_
_atom_site_label
_atom_site_type_symbol
_atom_site_fract_x
_atom_site_fract_y
_atom_site_fract_z
_atom_site_U_iso_or_equiv
_atom_site_adp_type
_atom_site_occupancy
_atom_site_site_symmetry_order
_atom_site_calc_flag
_atom_site_refinement_flags_posn
_atom_site_refinement_flags_adp
_atom_site_refinement_flags_occupancy
_atom_site_disorder_assembly
_atom_site_disorder_group
F21 F 0.72342(15) 0.08772(10) 0.89023(8) 0.0388(3) Uani 1 1 d . . . . .
F22 F 0.59331(15) -0.06713(10) 0.63021(9) 0.0408(3) Uani 1 1 d . . . . .
F12 F 0.19277(15) 0.33602(11) 0.99193(9) 0.0423(3) Uani 1 1 d . . . . .
F15 F 0.36428(17) 0.04493(9) 0.88508(9) 0.0436(3) Uani 1 1 d . . . . .
F13 F 0.20733(16) 0.11372(10) 0.97634(10) 0.0435(3) Uani 1 1 d . . . . .
F23 F 0.84231(15) -0.03002(11) 0.63763(9) 0.0408(3) Uani 1 1 d . . . . .
F20 F 0.91018(14) 0.02348(11) 0.81943(9) 0.0429(3) Uani 1 1 d . . . . .
O4 O 0.49837(14) 0.25743(10) 0.85928(8) 0.0245(3) Uani 1 1 d . . . . .
F17 F 0.06045(15) 0.19887(11) 0.66332(10) 0.0444(3) Uani 1 1 d . . . . .
F19 F 0.68941(17) -0.07307(10) 0.81369(9) 0.0435(3) Uani 1 1 d . . . . .
F14 F 0.45548(16) 0.13291(11) 1.01271(9) 0.0441(3) Uani 1 1 d . . . . .
O2 O 0.37046(15) 0.26518(10) 0.71144(9) 0.0261(3) Uani 1 1 d . . . . .
F10 F 0.44051(16) 0.36511(11) 1.02414(9) 0.0447(3) Uani 1 1 d . . . . .
O1 O 0.65085(15) 0.31552(10) 0.74033(9) 0.0262(3) Uani 1 1 d . . . . .
F24 F 0.68596(18) 0.07692(11) 0.56718(9) 0.0456(3) Uani 1 1 d . . . . .
F11 F 0.32922(18) 0.43552(10) 0.90693(10) 0.0491(4) Uani 1 1 d . . . . .
F16 F 0.20141(16) 0.06047(11) 0.68188(11) 0.0500(4) Uani 1 1 d . . . . .
F9 F 0.20267(17) 0.38853(11) 0.59148(11) 0.0500(4) Uani 1 1 d . . . . .
O3 O 0.54997(14) 0.12465(10) 0.73122(9) 0.0254(3) Uani 1 1 d . . . . .
F5 F 0.96877(16) 0.40921(12) 0.75830(11) 0.0534(4) Uani 1 1 d . . . . .
F2 F 0.7377(2) 0.51584(12) 0.66621(10) 0.0564(4) Uani 1 1 d . . . . .
F4 F 0.93141(16) 0.48024(12) 0.89305(11) 0.0520(4) Uani 1 1 d . . . . .
F6 F 0.89874(17) 0.30142(12) 0.86157(11) 0.0542(4) Uani 1 1 d . . . . .
F1 F 0.7402(2) 0.60906(10) 0.79663(11) 0.0566(4) Uani 1 1 d . . . . .
F7 F 0.43408(18) 0.37262(14) 0.55364(12) 0.0604(4) Uani 1 1 d . . . . .
F18 F 0.11457(18) 0.09770(14) 0.54616(10) 0.0548(4) Uani 1 1 d . . . . .
F3 F 0.52598(19) 0.52700(12) 0.73135(13) 0.0594(4) Uani 1 1 d . . . . .
F8 F 0.2405(2) 0.27796(14) 0.47558(10) 0.0602(4) Uani 1 1 d . . . . .
N1 N 0.21861(19) 0.73404(13) 0.75501(12) 0.0301(3) Uani 1 1 d . . . . .
C7 C 0.7004(2) 0.09215(14) 0.72842(13) 0.0260(4) Uani 1 1 d . . . . .
H7 H 0.771994 0.161041 0.725102 0.031 Uiso 1 1 calc R U . . .
C4 C 0.3542(2) 0.24111(14) 0.89284(12) 0.0241(3) Uani 1 1 d . . . . .
H4 H 0.271682 0.234180 0.839980 0.029 Uiso 1 1 calc R U . . .
C1 C 0.7055(2) 0.40987(15) 0.79717(13) 0.0285(4) Uani 1 1 d . . . . .
H1 H 0.646026 0.411781 0.852918 0.034 Uiso 1 1 calc R U . . .
C10 C 0.3225(2) 0.21930(15) 0.62371(12) 0.0273(4) Uani 1 1 d . . . . .
H10 H 0.405423 0.172487 0.601242 0.033 Uiso 1 1 calc R U . . .
C6 C 0.3454(2) 0.13311(15) 0.94307(14) 0.0306(4) Uani 1 1 d . . . . .
C12 C 0.1724(2) 0.14394(16) 0.62752(13) 0.0306(4) Uani 1 1 d . . . . .
C9 C 0.7057(2) 0.01660(16) 0.64078(14) 0.0310(4) Uani 1 1 d . . . . .
C8 C 0.7556(2) 0.03195(16) 0.81334(14) 0.0302(4) Uani 1 1 d . . . . .
C5 C 0.3285(2) 0.34372(15) 0.95510(14) 0.0298(4) Uani 1 1 d . . . . .
C11 C 0.2986(3) 0.31517(19) 0.56085(15) 0.0372(4) Uani 1 1 d . . . . .
C3 C 0.6778(3) 0.51563(16) 0.74669(16) 0.0379(5) Uani 1 1 d . . . . .
C17 C 0.3622(2) 0.81284(17) 0.76721(15) 0.0354(4) Uani 1 1 d . . . . .
H17A H 0.451871 0.772771 0.749368 0.053 Uiso 1 1 calc R U . . .
H17B H 0.381145 0.841280 0.831779 0.053 Uiso 1 1 calc R U . . .
H17C H 0.347792 0.876159 0.728500 0.053 Uiso 1 1 calc R U . . .
C2 C 0.8765(3) 0.40078(17) 0.82699(16) 0.0376(5) Uani 1 1 d . . . . .
C18 C 0.2046(3) 0.66893(18) 0.66222(15) 0.0364(4) Uani 1 1 d . . . . .
H18A H 0.110146 0.616123 0.657711 0.044 Uiso 1 1 calc R U . . .
H18B H 0.296114 0.623298 0.658647 0.044 Uiso 1 1 calc R U . . .
C13 C 0.2278(3) 0.65087(17) 0.82906(16) 0.0385(5) Uani 1 1 d . . . . .
H13A H 0.335721 0.627786 0.840338 0.046 Uiso 1 1 calc R U . . .
H13B H 0.157017 0.582827 0.810795 0.046 Uiso 1 1 calc R U . . .
C14 C 0.1778(3) 0.71256(19) 0.91439(16) 0.0408(5) Uani 1 1 d . . . . .
H14A H 0.270200 0.744157 0.955079 0.049 Uiso 1 1 calc R U . . .
H14B H 0.114217 0.660904 0.949082 0.049 Uiso 1 1 calc R U . . .
C16 C 0.0769(3) 0.7947(2) 0.77484(17) 0.0425(5) Uani 1 1 d . . . . .
H16A H -0.019500 0.750619 0.748028 0.051 Uiso 1 1 calc R U . . .
H16B H 0.080902 0.869547 0.749041 0.051 Uiso 1 1 calc R U . . .
B1 B 0.5175(2) 0.24039(16) 0.76059(14) 0.0249(4) Uani 1 1 d . . . . .
C15 C 0.0810(3) 0.8072(2) 0.87934(18) 0.0452(5) Uani 1 1 d . . . . .
H15A H -0.026100 0.799232 0.899012 0.054 Uiso 1 1 calc R U . . .
H15B H 0.130279 0.881810 0.903314 0.054 Uiso 1 1 calc R U . . .
C19 C 0.1945(3) 0.7410(2) 0.58051(17) 0.0482(6) Uani 1 1 d . . . . .
H19A H 0.288700 0.793809 0.582961 0.058 Uiso 1 1 calc R U . . .
H19B H 0.101600 0.785567 0.581389 0.058 Uiso 1 1 calc R U . . .
C20 C 0.1825(3) 0.6627(2) 0.49287(16) 0.0484(6) Uani 1 1 d . . . . .
H20A H 0.179509 0.707784 0.439120 0.073 Uiso 1 1 calc R U . . .
H20B H 0.086930 0.612745 0.489883 0.073 Uiso 1 1 calc R U . . .
H20C H 0.273494 0.617388 0.493476 0.073 Uiso 1 1 calc R U . . .

loop_
_atom_site_aniso_label
_atom_site_aniso_U_11
_atom_site_aniso_U_22
_atom_site_aniso_U_33
_atom_site_aniso_U_23
_atom_site_aniso_U_13
_atom_site_aniso_U_12
F21 0.0492(7) 0.0403(7) 0.0280(6) 0.0001(5) 0.0014(5) 0.0157(5)
F22 0.0452(7) 0.0315(6) 0.0430(7) -0.0105(5) 0.0061(5) -0.0063(5)
F12 0.0374(6) 0.0397(7) 0.0507(8) -0.0083(6) 0.0160(6) 0.0059(5)
F15 0.0633(8) 0.0178(5) 0.0515(8) -0.0004(5) 0.0198(6) 0.0014(5)
F13 0.0449(7) 0.0337(6) 0.0549(8) 0.0097(5) 0.0225(6) -0.0032(5)
F23 0.0411(7) 0.0387(7) 0.0440(7) -0.0058(5) 0.0117(5) 0.0107(5)
F20 0.0339(6) 0.0473(7) 0.0486(7) 0.0054(6) 0.0000(5) 0.0153(5)
O4 0.0262(6) 0.0220(6) 0.0255(6) 0.0016(5) 0.0035(5) 0.0009(4)
F17 0.0349(6) 0.0391(7) 0.0601(8) -0.0016(6) 0.0145(6) 0.0014(5)
F19 0.0599(8) 0.0261(6) 0.0444(7) 0.0106(5) 0.0014(6) -0.0025(5)
F14 0.0527(8) 0.0399(7) 0.0408(7) 0.0172(5) -0.0013(6) 0.0043(6)
O2 0.0290(6) 0.0241(6) 0.0251(6) 0.0000(5) 0.0002(5) 0.0050(5)
F10 0.0449(7) 0.0418(7) 0.0430(7) -0.0184(6) -0.0043(6) 0.0022(5)
O1 0.0314(6) 0.0188(6) 0.0278(6) -0.0011(5) 0.0047(5) -0.0022(5)
F24 0.0649(9) 0.0441(7) 0.0298(6) 0.0060(5) 0.0099(6) 0.0088(6)
F11 0.0722(9) 0.0199(6) 0.0587(9) 0.0077(5) 0.0166(7) 0.0117(6)
F16 0.0470(7) 0.0325(7) 0.0696(10) 0.0200(6) -0.0060(7) -0.0045(5)
F9 0.0541(8) 0.0336(7) 0.0637(9) 0.0158(6) -0.0013(7) 0.0110(6)
O3 0.0265(6) 0.0191(6) 0.0308(6) 0.0000(5) 0.0040(5) 0.0019(4)
F5 0.0370(7) 0.0524(8) 0.0697(10) -0.0159(7) 0.0193(7) -0.0046(6)
F2 0.0941(12) 0.0365(7) 0.0426(8) 0.0116(6) 0.0227(8) 0.0038(7)
F4 0.0456(7) 0.0437(7) 0.0608(9) -0.0221(7) -0.0034(6) -0.0073(6)
F6 0.0521(8) 0.0366(7) 0.0690(10) 0.0019(6) -0.0219(7) 0.0039(6)
F1 0.0910(12) 0.0197(6) 0.0575(9) -0.0024(6) 0.0096(8) -0.0072(6)
F7 0.0477(8) 0.0684(10) 0.0670(10) 0.0377(8) 0.0034(7) -0.0119(7)
F18 0.0541(8) 0.0661(9) 0.0382(7) -0.0152(6) -0.0005(6) -0.0180(7)
F3 0.0591(9) 0.0393(8) 0.0819(11) 0.0109(7) 0.0005(8) 0.0211(6)
F8 0.0841(11) 0.0627(9) 0.0317(7) 0.0126(6) -0.0114(7) 0.0021(8)
N1 0.0324(8) 0.0234(7) 0.0345(8) 0.0029(6) 0.0040(7) -0.0003(6)
C7 0.0278(8) 0.0200(8) 0.0302(9) -0.0011(7) 0.0046(7) 0.0013(6)
C4 0.0270(8) 0.0202(8) 0.0254(8) 0.0006(6) 0.0042(7) 0.0011(6)
C1 0.0346(9) 0.0191(8) 0.0317(9) -0.0016(7) 0.0072(7) -0.0015(7)
C10 0.0301(9) 0.0278(9) 0.0241(8) 0.0024(7) 0.0016(7) 0.0038(7)
C6 0.0373(10) 0.0207(8) 0.0348(10) 0.0006(7) 0.0096(8) 0.0021(7)
C12 0.0354(10) 0.0278(9) 0.0278(9) 0.0007(7) -0.0012(7) 0.0027(7)
C9 0.0360(10) 0.0270(9) 0.0303(9) -0.0002(7) 0.0066(8) 0.0034(7)
C8 0.0325(9) 0.0246(9) 0.0336(10) -0.0002(7) 0.0030(7) 0.0047(7)
C5 0.0334(9) 0.0223(8) 0.0339(10) -0.0012(7) 0.0048(8) 0.0037(7)
C11 0.0369(10) 0.0398(11) 0.0348(10) 0.0112(9) -0.0022(8) -0.0004(8)
C3 0.0518(12) 0.0207(9) 0.0417(11) 0.0013(8) 0.0081(9) 0.0027(8)
C17 0.0368(10) 0.0283(9) 0.0399(11) -0.0020(8) 0.0057(8) -0.0054(8)
C2 0.0368(10) 0.0285(10) 0.0450(12) -0.0097(8) 0.0035(9) -0.0042(8)
C18 0.0407(11) 0.0313(10) 0.0367(11) 0.0024(8) 0.0015(8) 0.0019(8)
C13 0.0513(12) 0.0231(9) 0.0424(11) 0.0073(8) 0.0079(9) 0.0021(8)
C14 0.0471(12) 0.0362(11) 0.0392(11) 0.0053(9) 0.0081(9) -0.0042(9)
C16 0.0363(11) 0.0412(12) 0.0533(13) 0.0132(10) 0.0101(10) 0.0109(9)
B1 0.0300(10) 0.0192(9) 0.0258(9) 0.0021(7) 0.0028(8) 0.0023(7)
C15 0.0519(13) 0.0363(11) 0.0502(13) 0.0020(10) 0.0195(11) 0.0042(9)
C19 0.0608(15) 0.0434(13) 0.0399(12) 0.0063(10) -0.0005(11) 0.0042(11)
C20 0.0527(14) 0.0592(15) 0.0327(11) 0.0033(10) -0.0006(10) 0.0047(11)

loop_
_atom_type_symbol
_atom_type_description
_atom_type_scat_dispersion_real
_atom_type_scat_dispersion_imag
_atom_type_scat_source
C C 0.0181 0.0091 'International Tables Vol C Tables 4.2.6.8 and 6.1.1.4'
H H 0.0000 0.0000 'International Tables Vol C Tables 4.2.6.8 and 6.1.1.4'
B B 0.0090 0.0039 'International Tables Vol C Tables 4.2.6.8 and 6.1.1.4'
F F 0.0727 0.0534 'International Tables Vol C Tables 4.2.6.8 and 6.1.1.4'
N N 0.0311 0.0180 'International Tables Vol C Tables 4.2.6.8 and 6.1.1.4'
O O 0.0492 0.0322 'International Tables Vol C Tables 4.2.6.8 and 6.1.1.4'

loop_
_geom_angle_atom_site_label_1
_geom_angle_atom_site_label_2
_geom_angle_atom_site_label_3
_geom_angle
_geom_angle_site_symmetry_1
_geom_angle_site_symmetry_3
_geom_angle_publ_flag
C4 O4 B1 121.55(14) . . ?
C10 O2 B1 122.44(14) . . ?
C1 O1 B1 122.33(14) . . ?
C7 O3 B1 121.96(14) . . ?
C17 N1 C18 111.12(16) . . ?
C17 N1 C13 108.93(17) . . ?
C17 N1 C16 110.91(16) . . ?
C18 N1 C13 108.52(15) . . ?
C16 N1 C18 114.17(17) . . ?
C16 N1 C13 102.74(16) . . ?
O3 C7 H7 108.4 . . ?
O3 C7 C9 107.92(15) . . ?
O3 C7 C8 112.47(15) . . ?
C9 C7 H7 108.4 . . ?
C9 C7 C8 111.00(15) . . ?
C8 C7 H7 108.4 . . ?
O4 C4 H4 108.7 . . ?
O4 C4 C6 110.33(14) . . ?
O4 C4 C5 108.42(14) . . ?
C6 C4 H4 108.7 . . ?
C5 C4 H4 108.7 . . ?
C5 C4 C6 111.91(15) . . ?
O1 C1 H1 108.7 . . ?
O1 C1 C3 109.44(16) . . ?
O1 C1 C2 108.91(15) . . ?
C3 C1 H1 108.7 . . ?
C2 C1 H1 108.7 . . ?
C2 C1 C3 112.22(17) . . ?
O2 C10 H10 109.2 . . ?
O2 C10 C12 108.47(15) . . ?
O2 C10 C11 108.56(15) . . ?
C12 C10 H10 109.2 . . ?
C11 C10 H10 109.2 . . ?
C11 C10 C12 112.27(16) . . ?
F15 C6 C4 109.79(16) . . ?
F13 C6 F15 106.87(15) . . ?
F13 C6 C4 112.33(16) . . ?
F14 C6 F15 107.02(16) . . ?
F14 C6 F13 107.56(17) . . ?
F14 C6 C4 112.95(16) . . ?
F17 C12 F16 106.21(17) . . ?
F17 C12 C10 112.46(16) . . ?
F16 C12 C10 109.44(16) . . ?
F18 C12 F17 107.52(17) . . ?
F18 C12 F16 107.62(17) . . ?
F18 C12 C10 113.25(16) . . ?
F22 C9 F23 107.32(15) . . ?
F22 C9 F24 106.42(17) . . ?
F22 C9 C7 113.20(16) . . ?
F23 C9 F24 107.52(16) . . ?
F23 C9 C7 112.09(16) . . ?
F24 C9 C7 109.98(15) . . ?
F21 C8 F20 107.00(16) . . ?
F21 C8 F19 107.00(16) . . ?
F21 C8 C7 111.29(15) . . ?
F20 C8 F19 106.70(15) . . ?
F20 C8 C7 111.41(16) . . ?
F19 C8 C7 113.10(16) . . ?
F12 C5 F10 107.26(16) . . ?
F12 C5 F11 106.89(16) . . ?
F12 C5 C4 113.26(15) . . ?
F10 C5 F11 106.15(16) . . ?
F10 C5 C4 113.09(16) . . ?
F11 C5 C4 109.76(16) . . ?
F9 C11 F7 106.78(19) . . ?
F9 C11 F8 106.91(18) . . ?
F9 C11 C10 113.02(18) . . ?
F7 C11 F8 107.20(19) . . ?
F7 C11 C10 110.21(17) . . ?
F8 C11 C10 112.38(18) . . ?
F2 C3 F1 106.73(18) . . ?
F2 C3 C1 113.66(17) . . ?
F1 C3 C1 111.49(19) . . ?
F3 C3 F2 107.5(2) . . ?
F3 C3 F1 107.03(18) . . ?
F3 C3 C1 110.16(18) . . ?
N1 C17 H17A 109.5 . . ?
N1 C17 H17B 109.5 . . ?
N1 C17 H17C 109.5 . . ?
H17A C17 H17B 109.5 . . ?
H17A C17 H17C 109.5 . . ?
H17B C17 H17C 109.5 . . ?
F5 C2 F4 107.01(17) . . ?
F5 C2 C1 113.41(19) . . ?
F4 C2 C1 112.19(17) . . ?
F6 C2 F5 106.64(18) . . ?
F6 C2 F4 106.58(19) . . ?
F6 C2 C1 110.61(17) . . ?
N1 C18 H18A 108.6 . . ?
N1 C18 H18B 108.6 . . ?
N1 C18 C19 114.84(18) . . ?
H18A C18 H18B 107.5 . . ?
C19 C18 H18A 108.6 . . ?
C19 C18 H18B 108.6 . . ?
N1 C13 H13A 110.6 . . ?
N1 C13 H13B 110.6 . . ?
N1 C13 C14 105.61(16) . . ?
H13A C13 H13B 108.7 . . ?
C14 C13 H13A 110.6 . . ?
C14 C13 H13B 110.6 . . ?
C13 C14 H14A 110.6 . . ?
C13 C14 H14B 110.6 . . ?
C13 C14 C15 105.58(19) . . ?
H14A C14 H14B 108.8 . . ?
C15 C14 H14A 110.6 . . ?
C15 C14 H14B 110.6 . . ?
N1 C16 H16A 110.7 . . ?
N1 C16 H16B 110.7 . . ?
N1 C16 C15 105.40(18) . . ?
H16A C16 H16B 108.8 . . ?
C15 C16 H16A 110.7 . . ?
C15 C16 H16B 110.7 . . ?
O4 B1 O1 107.94(14) . . ?
O2 B1 O4 106.80(15) . . ?
O2 B1 O1 113.01(15) . . ?
O2 B1 O3 107.85(14) . . ?
O3 B1 O4 113.88(15) . . ?
O3 B1 O1 107.50(14) . . ?
C14 C15 H15A 110.6 . . ?
C14 C15 H15B 110.6 . . ?
C16 C15 C14 105.71(18) . . ?
C16 C15 H15A 110.6 . . ?
C16 C15 H15B 110.6 . . ?
H15A C15 H15B 108.7 . . ?
C18 C19 H19A 110.1 . . ?
C18 C19 H19B 110.1 . . ?
C18 C19 C20 108.1(2) . . ?
H19A C19 H19B 108.4 . . ?
C20 C19 H19A 110.1 . . ?
C20 C19 H19B 110.1 . . ?
C19 C20 H20A 109.5 . . ?
C19 C20 H20B 109.5 . . ?
C19 C20 H20C 109.5 . . ?
H20A C20 H20B 109.5 . . ?
H20A C20 H20C 109.5 . . ?
H20B C20 H20C 109.5 . . ?

loop_
_geom_bond_atom_site_label_1
_geom_bond_atom_site_label_2
_geom_bond_distance
_geom_bond_site_symmetry_2
_geom_bond_publ_flag
F21 C8 1.330(2) . ?
F22 C9 1.336(2) . ?
F12 C5 1.329(2) . ?
F15 C6 1.336(2) . ?
F13 C6 1.335(2) . ?
F23 C9 1.337(2) . ?
F20 C8 1.337(2) . ?
O4 C4 1.381(2) . ?
O4 B1 1.471(2) . ?
F17 C12 1.327(2) . ?
F19 C8 1.342(2) . ?
F14 C6 1.331(3) . ?
O2 C10 1.382(2) . ?
O2 B1 1.459(2) . ?
F10 C5 1.336(2) . ?
O1 C1 1.387(2) . ?
O1 B1 1.472(2) . ?
F24 C9 1.338(2) . ?
F11 C5 1.339(2) . ?
F16 C12 1.336(2) . ?
F9 C11 1.326(3) . ?
O3 C7 1.380(2) . ?
O3 B1 1.471(2) . ?
F5 C2 1.339(3) . ?
F2 C3 1.326(3) . ?
F4 C2 1.342(2) . ?
F6 C2 1.336(3) . ?
F1 C3 1.347(2) . ?
F7 C11 1.329(3) . ?
F18 C12 1.322(2) . ?
F3 C3 1.324(3) . ?
F8 C11 1.341(3) . ?
N1 C17 1.494(2) . ?
N1 C18 1.513(3) . ?
N1 C13 1.515(3) . ?
N1 C16 1.499(3) . ?
C7 H7 1.0000 . ?
C7 C9 1.526(3) . ?
C7 C8 1.530(3) . ?
C4 H4 1.0000 . ?
C4 C6 1.523(3) . ?
C4 C5 1.518(2) . ?
C1 H1 1.0000 . ?
C1 C3 1.523(3) . ?
C1 C2 1.513(3) . ?
C10 H10 1.0000 . ?
C10 C12 1.532(3) . ?
C10 C11 1.525(3) . ?
C17 H17A 0.9800 . ?
C17 H17B 0.9800 . ?
C17 H17C 0.9800 . ?
C18 H18A 0.9900 . ?
C18 H18B 0.9900 . ?
C18 C19 1.516(3) . ?
C13 H13A 0.9900 . ?
C13 H13B 0.9900 . ?
C13 C14 1.518(3) . ?
C14 H14A 0.9900 . ?
C14 H14B 0.9900 . ?
C14 C15 1.534(3) . ?
C16 H16A 0.9900 . ?
C16 H16B 0.9900 . ?
C16 C15 1.525(3) . ?
C15 H15A 0.9900 . ?
C15 H15B 0.9900 . ?
C19 H19A 0.9900 . ?
C19 H19B 0.9900 . ?
C19 C20 1.530(3) . ?
C20 H20A 0.9800 . ?
C20 H20B 0.9800 . ?
C20 H20C 0.9800 . ?

loop_
_geom_torsion_atom_site_label_1
_geom_torsion_atom_site_label_2
_geom_torsion_atom_site_label_3
_geom_torsion_atom_site_label_4
_geom_torsion
_geom_torsion_site_symmetry_1
_geom_torsion_site_symmetry_2
_geom_torsion_site_symmetry_3
_geom_torsion_site_symmetry_4
_geom_torsion_publ_flag
O4 C4 C6 F15 -60.9(2) . . . . ?
O4 C4 C6 F13 -179.70(15) . . . . ?
O4 C4 C6 F14 58.4(2) . . . . ?
O4 C4 C5 F12 -179.38(15) . . . . ?
O4 C4 C5 F10 -57.1(2) . . . . ?
O4 C4 C5 F11 61.2(2) . . . . ?
O2 C10 C12 F17 56.4(2) . . . . ?
O2 C10 C12 F16 -61.4(2) . . . . ?
O2 C10 C12 F18 178.57(16) . . . . ?
O2 C10 C11 F9 -54.2(2) . . . . ?
O2 C10 C11 F7 65.2(2) . . . . ?
O2 C10 C11 F8 -175.30(17) . . . . ?
O1 C1 C3 F2 -54.4(2) . . . . ?
O1 C1 C3 F1 -175.11(17) . . . . ?
O1 C1 C3 F3 66.2(2) . . . . ?
O1 C1 C2 F5 68.1(2) . . . . ?
O1 C1 C2 F4 -170.50(17) . . . . ?
O1 C1 C2 F6 -51.6(2) . . . . ?
O3 C7 C9 F22 -50.9(2) . . . . ?
O3 C7 C9 F23 -172.46(15) . . . . ?
O3 C7 C9 F24 67.98(19) . . . . ?
O3 C7 C8 F21 -46.9(2) . . . . ?
O3 C7 C8 F20 -166.26(14) . . . . ?
O3 C7 C8 F19 73.55(19) . . . . ?
N1 C18 C19 C20 179.47(19) . . . . ?
N1 C13 C14 C15 22.2(2) . . . . ?
N1 C16 C15 C14 -24.0(2) . . . . ?
C7 O3 B1 O4 -92.35(19) . . . . ?
C7 O3 B1 O2 149.32(15) . . . . ?
C7 O3 B1 O1 27.2(2) . . . . ?
C4 O4 B1 O2 29.3(2) . . . . ?
C4 O4 B1 O1 151.11(14) . . . . ?
C4 O4 B1 O3 -89.62(19) . . . . ?
C1 O1 B1 O4 -20.6(2) . . . . ?
C1 O1 B1 O2 97.25(19) . . . . ?
C1 O1 B1 O3 -143.87(16) . . . . ?
C10 O2 B1 O4 -154.64(14) . . . . ?
C10 O2 B1 O1 86.82(19) . . . . ?
C10 O2 B1 O3 -31.9(2) . . . . ?
C6 C4 C5 F12 -57.5(2) . . . . ?
C6 C4 C5 F10 64.8(2) . . . . ?
C6 C4 C5 F11 -176.84(16) . . . . ?
C12 C10 C11 F9 65.7(2) . . . . ?
C12 C10 C11 F7 -174.88(18) . . . . ?
C12 C10 C11 F8 -55.4(2) . . . . ?
C9 C7 C8 F21 -167.96(15) . . . . ?
C9 C7 C8 F20 72.7(2) . . . . ?
C9 C7 C8 F19 -47.5(2) . . . . ?
C8 C7 C9 F22 72.8(2) . . . . ?
C8 C7 C9 F23 -48.8(2) . . . . ?
C8 C7 C9 F24 -168.35(16) . . . . ?
C5 C4 C6 F15 178.25(16) . . . . ?
C5 C4 C6 F13 59.5(2) . . . . ?
C5 C4 C6 F14 -62.4(2) . . . . ?
C11 C10 C12 F17 -63.5(2) . . . . ?
C11 C10 C12 F16 178.67(17) . . . . ?
C11 C10 C12 F18 58.6(2) . . . . ?
C3 C1 C2 F5 -53.2(2) . . . . ?
C3 C1 C2 F4 68.2(2) . . . . ?
C3 C1 C2 F6 -172.97(17) . . . . ?
C17 N1 C18 C19 -60.1(2) . . . . ?
C17 N1 C13 C14 80.6(2) . . . . ?
C17 N1 C16 C15 -78.7(2) . . . . ?
C2 C1 C3 F2 66.6(2) . . . . ?
C2 C1 C3 F1 -54.1(2) . . . . ?
C2 C1 C3 F3 -172.76(17) . . . . ?
C18 N1 C13 C14 -158.28(17) . . . . ?
C18 N1 C16 C15 154.81(17) . . . . ?
C13 N1 C18 C19 -179.86(19) . . . . ?
C13 N1 C16 C15 37.5(2) . . . . ?
C13 C14 C15 C16 0.9(2) . . . . ?
C16 N1 C18 C19 66.2(2) . . . . ?
C16 N1 C13 C14 -37.1(2) . . . . ?
B1 O4 C4 C6 106.91(18) . . . . ?
B1 O4 C4 C5 -130.21(16) . . . . ?
B1 O2 C10 C12 116.07(17) . . . . ?
B1 O2 C10 C11 -121.68(18) . . . . ?
B1 O1 C1 C3 -114.01(19) . . . . ?
B1 O1 C1 C2 122.98(18) . . . . ?
B1 O3 C7 C9 -138.56(16) . . . . ?
B1 O3 C7 C8 98.67(18) . . . . ?
